data_2016389
loop_
_publ_author_name
'Li, Qiao-Yun'
'Yang, Gao-Wen'
'Yuan, Rong-Xin'
'Wang, Jia-Ping'
'Cui, Peng-Fei'

_publ_section_title
;Bis(5-aminotetrazole-1-acetato-\k<i>O</i>)tetraaquacobalt(II) and
 <i>catena</i>-poly[[cadmium(II)]-bis(\m-5-aminotetrazole-1-acetato-\k^3^<i>N</i>^4^:<i>O</i>,<i>O</i>')]
;
_journal_coeditor_code GZ3110
_journal_issue 1
_journal_name_full 'Acta Crystallographica Section C'
_journal_page_first m26
_journal_page_last m29
_journal_paper_doi 10.1107/S0108270107051098
_journal_volume 64
_journal_year 2008
_chemical_formula_iupac '[Co (C3 H4 N5 O2)2 (H2 O)4]'
_chemical_formula_moiety 'C6 H16 Co N10 O8'
_chemical_formula_sum 'C6 H16 Co N10 O8'
_chemical_formula_weight 415.22
_chemical_name_systematic
;
tetraaquabis(5-aminotetrazole-1-acetato-\kO)cobalt(II)
;
_space_group_IT_number 2
_symmetry_cell_setting triclinic
_symmetry_space_group_name_Hall '-P 1'
_symmetry_space_group_name_H-M 'P -1'
_atom_sites_solution_hydrogens geom
_atom_sites_solution_primary direct
_atom_sites_solution_secondary difmap
_audit_creation_method SHELXL97
_cell_angle_alpha 79.302(8)
_cell_angle_beta 83.344(9)
_cell_angle_gamma 76.137(8)
_cell_formula_units_Z 1
_cell_length_a 6.0869(9)
_cell_length_b 6.5376(9)
_cell_length_c 9.4896(15)
_cell_measurement_reflns_used 1498
_cell_measurement_temperature 193(2)
_cell_measurement_theta_max 25.3
_cell_measurement_theta_min 3.3
_cell_volume 359.24(9)
_computing_cell_refinement 'CrystalClear (Rigaku/MSC, 2001)'
_computing_data_collection 'CrystalClear (Rigaku/MSC, 2001)'
_computing_data_reduction 'CrystalStructure (Rigaku/MSC, 2004)'
_computing_molecular_graphics 'SHELXL97 (Sheldrick, 1997)'
_computing_publication_material 'SHELXL97 (Sheldrick, 1997)'
_computing_structure_refinement 'SHELXL97 (Sheldrick, 1997)'
_computing_structure_solution 'SHELXS97 (Sheldrick, 1997)'
_diffrn_ambient_temperature 193(2)
_diffrn_detector_area_resol_mean 7.31
_diffrn_measured_fraction_theta_full 0.985
_diffrn_measured_fraction_theta_max 0.985
_diffrn_measurement_device_type 'Rigaku Mercury'
_diffrn_measurement_method \w
_diffrn_radiation_monochromator graphite
_diffrn_radiation_source 'fine-focus sealed tube'
_diffrn_radiation_type MoK\a
_diffrn_radiation_wavelength 0.71070
_diffrn_reflns_av_R_equivalents 0.0225
_diffrn_reflns_av_sigmaI/netI 0.0303
_diffrn_reflns_limit_h_max 7
_diffrn_reflns_limit_h_min -6
_diffrn_reflns_limit_k_max 7
_diffrn_reflns_limit_k_min -7
_diffrn_reflns_limit_l_max 10
_diffrn_reflns_limit_l_min -11
_diffrn_reflns_number 3493
_diffrn_reflns_theta_full 25.34
_diffrn_reflns_theta_max 25.34
_diffrn_reflns_theta_min 3.25
_diffrn_standards_number 0
_exptl_absorpt_coefficient_mu 1.265
_exptl_absorpt_correction_T_max 0.8043
_exptl_absorpt_correction_T_min 0.5982
_exptl_absorpt_correction_type multi-scan
_exptl_absorpt_process_details '(Jacobson, 1998)'
_exptl_crystal_colour pink
_exptl_crystal_density_diffrn 1.919
_exptl_crystal_density_method 'not measured'
_exptl_crystal_description block
_exptl_crystal_F_000 213
_exptl_crystal_size_max 0.41
_exptl_crystal_size_mid 0.37
_exptl_crystal_size_min 0.18
_refine_diff_density_max 0.356
_refine_diff_density_min -0.468
_refine_ls_extinction_method none
_refine_ls_goodness_of_fit_ref 1.054
_refine_ls_hydrogen_treatment mixed
_refine_ls_matrix_type full
_refine_ls_number_parameters 140
_refine_ls_number_reflns 1296
_refine_ls_number_restraints 4
_refine_ls_restrained_S_all 1.062
_refine_ls_R_factor_all 0.0268
_refine_ls_R_factor_gt 0.0259
_refine_ls_shift/su_max 0.000
_refine_ls_shift/su_mean 0.000
_refine_ls_structure_factor_coef Fsqd
_refine_ls_weighting_details 'calc w = 1/[\s^2^(Fo^2^)+(0.0402P)^2^+0.186P] where P=(Fo^2^+2Fc^2^)/3'
_refine_ls_weighting_scheme calc
_refine_ls_wR_factor_gt 0.0695
_refine_ls_wR_factor_ref 0.0704
_reflns_number_gt 1245
_reflns_number_total 1296
_reflns_threshold_expression I>2\s(I)
_cod_data_source_file gz3110.cif
_cod_data_source_block I
_cod_database_code 2016389
_cod_database_fobs_code 2016389

loop_
_symmetry_equiv_pos_as_xyz
'x, y, z'
'-x, -y, -z'

loop_
_atom_site_type_symbol
_atom_site_label
_atom_site_fract_x
_atom_site_fract_y
_atom_site_fract_z
_atom_site_U_iso_or_equiv
_atom_site_adp_type
_atom_site_calc_flag
_atom_site_refinement_flags
_atom_site_occupancy
Co Co1 0.0000 0.5000 1.0000 0.01211(15) Uani d S 1
O O1 0.2683(2) 0.2690(2) 0.93114(15) 0.0159(3) Uani d . 1
O O2 0.4852(2) 0.4694(2) 0.79098(14) 0.0152(3) Uani d . 1
O O3 -0.1190(2) 0.5946(2) 0.79551(15) 0.0172(3) Uani d D 1
H H3A -0.044(4) 0.616(5) 0.7198(19) 0.045(9) Uiso d D 1
H H3B -0.226(3) 0.545(4) 0.788(3) 0.039(8) Uiso d D 1
O O4 -0.1938(2) 0.2584(2) 1.05466(15) 0.0174(3) Uani d D 1
N N1 0.7515(3) 0.1282(2) 0.68353(17) 0.0128(3) Uani d . 1
N N2 0.9695(3) 0.1123(3) 0.71483(18) 0.0158(4) Uani d . 1
N N3 1.0709(3) 0.1911(3) 0.59781(19) 0.0174(4) Uani d . 1
N N4 0.9293(3) 0.2608(3) 0.48850(18) 0.0156(4) Uani d . 1
N N5 0.5412(3) 0.2520(3) 0.4768(2) 0.0185(4) Uani d . 1
H H5A 0.421(5) 0.226(4) 0.525(3) 0.027(7) Uiso d . 1
H H5B 0.527(4) 0.339(4) 0.400(3) 0.021(6) Uiso d . 1
C C1 0.4323(3) 0.2944(3) 0.84181(19) 0.0126(4) Uani d . 1
C C2 0.5738(3) 0.0898(3) 0.7934(2) 0.0147(4) Uani d . 1
H H2A 0.6429 -0.0074 0.8776 0.018 Uiso calc R 1
H H2B 0.4729 0.0175 0.7558 0.018 Uiso calc R 1
C C3 0.7301(3) 0.2188(3) 0.5449(2) 0.0129(4) Uani d . 1
H H4A -0.305(4) 0.323(5) 1.110(3) 0.050(9) Uiso d D 1
H H4B -0.111(5) 0.142(4) 1.102(3) 0.050(9) Uiso d D 1

loop_
_atom_site_aniso_label
_atom_site_aniso_U_11
_atom_site_aniso_U_22
_atom_site_aniso_U_33
_atom_site_aniso_U_12
_atom_site_aniso_U_13
_atom_site_aniso_U_23
Co1 0.0106(2) 0.0124(2) 0.0118(2) -0.00248(14) 0.00215(14) -0.00009(14)
O1 0.0140(7) 0.0148(7) 0.0156(7) -0.0019(6) 0.0051(6) 0.0009(5)
O2 0.0151(7) 0.0140(7) 0.0145(7) -0.0039(6) 0.0017(5) 0.0020(5)
O3 0.0167(8) 0.0230(8) 0.0126(7) -0.0090(6) 0.0013(6) -0.0001(6)
O4 0.0166(8) 0.0179(8) 0.0181(8) -0.0072(6) 0.0022(6) -0.0016(6)
N1 0.0113(8) 0.0137(8) 0.0121(8) -0.0022(6) 0.0017(6) -0.0009(6)
N2 0.0113(8) 0.0172(8) 0.0181(9) -0.0019(7) 0.0012(7) -0.0040(7)
N3 0.0140(8) 0.0182(9) 0.0199(9) -0.0044(7) 0.0025(7) -0.0038(7)
N4 0.0146(8) 0.0161(9) 0.0159(9) -0.0051(7) 0.0023(7) -0.0021(7)
N5 0.0145(9) 0.0227(10) 0.0156(9) -0.0057(7) -0.0010(7) 0.0059(8)
C1 0.0101(9) 0.0167(10) 0.0092(9) -0.0019(7) -0.0030(7) 0.0021(7)
C2 0.0148(10) 0.0138(9) 0.0124(10) -0.0033(8) 0.0056(8) 0.0022(8)
C3 0.0154(10) 0.0091(9) 0.0126(9) -0.0026(7) 0.0033(7) -0.0009(7)

loop_
_atom_type_symbol
_atom_type_description
_atom_type_scat_dispersion_real
_atom_type_scat_dispersion_imag
_atom_type_scat_source
C C 0.0033 0.0016 'International Tables Vol C Tables 4.2.6.8 and 6.1.1.4'
H H 0.0000 0.0000 'International Tables Vol C Tables 4.2.6.8 and 6.1.1.4'
Co Co 0.3494 0.9721 'International Tables Vol C Tables 4.2.6.8 and 6.1.1.4'
N N 0.0061 0.0033 'International Tables Vol C Tables 4.2.6.8 and 6.1.1.4'
O O 0.0106 0.0060 'International Tables Vol C Tables 4.2.6.8 and 6.1.1.4'

loop_
_geom_angle_atom_site_label_1
_geom_angle_atom_site_label_2
_geom_angle_atom_site_label_3
_geom_angle_site_symmetry_1
_geom_angle_site_symmetry_3
_geom_angle
_geom_angle_publ_flag
O1 Co1 O1 . 2_567 180.0 no
O1 Co1 O3 . . 92.50(6) yes
O1 Co1 O3 2_567 . 87.50(6) no
O1 Co1 O3 . 2_567 87.50(6) no
O1 Co1 O3 2_567 2_567 92.50(6) no
O3 Co1 O3 . 2_567 180.0 no
O1 Co1 O4 . 2_567 92.10(6) no
O1 Co1 O4 2_567 2_567 87.90(6) no
O3 Co1 O4 . 2_567 87.69(6) no
O3 Co1 O4 2_567 2_567 92.31(6) no
O1 Co1 O4 . . 87.90(6) yes
O1 Co1 O4 2_567 . 92.10(6) no
O3 Co1 O4 . . 92.31(6) yes
O3 Co1 O4 2_567 . 87.69(6) no
O4 Co1 O4 2_567 . 180.0 no
C1 O1 Co1 . . 128.40(12) no
Co1 O3 H3A . . 127(2) no
Co1 O3 H3B . . 112(2) no
H3A O3 H3B . . 113(3) no
Co1 O4 H4A . . 100(2) no
Co1 O4 H4B . . 110(2) no
H4A O4 H4B . . 112(3) no
C3 N1 N2 . . 108.43(16) no
C3 N1 C2 . . 128.05(17) no
N2 N1 C2 . . 122.49(16) no
N3 N2 N1 . . 105.95(16) no
N2 N3 N4 . . 111.95(16) no
C3 N4 N3 . . 105.21(16) no
C3 N5 H5A . . 119.0(18) no
C3 N5 H5B . . 118.8(17) no
H5A N5 H5B . . 118(2) no
O1 C1 O2 . . 125.89(17) no
O1 C1 C2 . . 114.70(16) no
O2 C1 C2 . . 119.41(16) no
N1 C2 C1 . . 112.80(15) no
N1 C2 H2A . . 109.0 no
C1 C2 H2A . . 109.0 no
N1 C2 H2B . . 109.0 no
C1 C2 H2B . . 109.0 no
H2A C2 H2B . . 107.8 no
N4 C3 N5 . . 126.99(18) no
N4 C3 N1 . . 108.46(17) no
N5 C3 N1 . . 124.51(18) no

loop_
_geom_bond_atom_site_label_1
_geom_bond_atom_site_label_2
_geom_bond_site_symmetry_2
_geom_bond_distance
_geom_bond_publ_flag
Co1 O1 . 2.0768(13) yes
Co1 O1 2_567 2.0768(13) no
Co1 O3 . 2.0828(15) yes
Co1 O3 2_567 2.0828(15) no
Co1 O4 2_567 2.1451(14) no
Co1 O4 . 2.1451(14) yes
O1 C1 . 1.254(2) no
O2 C1 . 1.257(2) no
O3 H3A . 0.811(10) no
O3 H3B . 0.812(10) no
O4 H4A . 0.881(18) no
O4 H4B . 0.881(18) no
N1 C3 . 1.346(3) no
N1 N2 . 1.368(2) no
N1 C2 . 1.446(2) no
N2 N3 . 1.289(2) no
N3 N4 . 1.368(2) no
N4 C3 . 1.336(2) no
N5 C3 . 1.337(3) no
N5 H5A . 0.86(3) no
N5 H5B . 0.83(3) no
C1 C2 . 1.525(3) no
C2 H2A . 0.9900 no
C2 H2B . 0.9900 no

loop_
_geom_hbond_atom_site_label_D
_geom_hbond_atom_site_label_H
_geom_hbond_atom_site_label_A
_geom_hbond_site_symmetry_A
_geom_hbond_distance_DH
_geom_hbond_distance_HA
_geom_hbond_distance_DA
_geom_hbond_angle_DHA
O4 H4A O2 2_567 0.881(18) 1.86(2) 2.704(2) 161(3)
N5 H5B O2 2_666 0.83(3) 2.00(3) 2.835(2) 175(2)
N5 H5A N3 1_455 0.86(3) 2.21(3) 3.047(3) 166(2)
O4 H4B N2 2_657 0.881(18) 2.26(2) 3.108(2) 161(3)
O3 H3B O2 1_455 0.812(10) 1.930(12) 2.731(2) 169(3)
O3 H3A N4 2_666 0.811(10) 2.099(13) 2.889(2) 164(3)

loop_
_geom_torsion_atom_site_label_1
_geom_torsion_atom_site_label_2
_geom_torsion_atom_site_label_3
_geom_torsion_atom_site_label_4
_geom_torsion_site_symmetry_1
_geom_torsion
_geom_torsion_publ_flag
O3 Co1 O1 C1 . 63.76(16) no
O3 Co1 O1 C1 2_567 -116.24(16) no
O4 Co1 O1 C1 2_567 -24.02(16) no
O4 Co1 O1 C1 . 155.98(16) no
C3 N1 N2 N3 . 0.0(2) no
C2 N1 N2 N3 . -169.32(16) no
N1 N2 N3 N4 . 0.3(2) no
N2 N3 N4 C3 . -0.5(2) no
Co1 O1 C1 O2 . 11.3(3) no
Co1 O1 C1 C2 . -168.34(12) no
C3 N1 C2 C1 . -71.5(2) no
N2 N1 C2 C1 . 95.6(2) no
O1 C1 C2 N1 . 176.15(16) no
O2 C1 C2 N1 . -3.5(3) no
N3 N4 C3 N5 . -177.42(18) no
N3 N4 C3 N1 . 0.4(2) no
N2 N1 C3 N4 . -0.2(2) no
C2 N1 C3 N4 . 168.27(17) no
N2 N1 C3 N5 . 177.66(18) no
C2 N1 C3 N5 . -13.8(3) ?
